data_1573995
loop_
_publ_author_name
'Gu, Jun'
'Zhang, Li-Hong'
'Zhuang, Hong-Feng'
'He, Ying'

_publ_section_title
;
 Atroposelective [4+1] annulation for the synthesis of isotopic
 isoindolinones bearing both central and axial chirality.
;
_journal_issue 13
_journal_name_full 'Chemical science'
_journal_page_first 5735
_journal_page_last 5744
_journal_paper_doi 10.1039/d5sc00594a
_journal_volume 16
_journal_year 2025
_chemical_formula_moiety 'C23 H18 N2 O3 S'
_chemical_formula_sum 'C23 H18 N2 O3 S'
_chemical_formula_weight 402.45
_space_group_crystal_system monoclinic
_space_group_IT_number 14
_space_group_name_Hall '-P 2ybc'
_space_group_name_H-M_alt 'P 1 21/c 1'
_atom_sites_solution_hydrogens geom
_atom_sites_solution_primary dual
_audit_creation_date 2024-04-15
_audit_creation_method
;
Olex2 1.5
(compiled 2024.02.16 svn.r378c4104 for OlexSys, GUI svn.r6928)
;
_audit_update_record
;
2024-05-09 deposited with the CCDC.	2025-02-26 downloaded from the CCDC.
;
_cell_angle_alpha 90
_cell_angle_beta 104.525(2)
_cell_angle_gamma 90
_cell_formula_units_Z 4
_cell_length_a 11.0055(4)
_cell_length_b 12.1682(5)
_cell_length_c 14.8532(6)
_cell_measurement_reflns_used 9969
_cell_measurement_temperature 223.00
_cell_measurement_theta_max 68.300
_cell_measurement_theta_min 3.074
_cell_volume 1925.52(13)
_computing_cell_refinement 'SAINT V8.40B (?, 2016)'
_computing_data_reduction 'SAINT V8.40B (?, 2016)'
_computing_molecular_graphics 'Olex2 1.5 (Dolomanov et al., 2009)'
_computing_publication_material 'Olex2 1.5 (Dolomanov et al., 2009)'
_computing_structure_refinement 'SHELXL 2018/3 (Sheldrick, 2015)'
_computing_structure_solution 'SHELXT 2018/2 (Sheldrick, 2018)'
_diffrn_ambient_temperature 223.00
_diffrn_measured_fraction_theta_full 0.999
_diffrn_measured_fraction_theta_max 0.999
_diffrn_measurement_device_type 'Bruker D8 VENTURE'
_diffrn_measurement_method '\f and \w scans'
_diffrn_radiation_type CuK\a
_diffrn_radiation_wavelength 1.54178
_diffrn_reflns_av_R_equivalents 0.0414
_diffrn_reflns_av_unetI/netI 0.0232
_diffrn_reflns_Laue_measured_fraction_full 0.999
_diffrn_reflns_Laue_measured_fraction_max 0.999
_diffrn_reflns_limit_h_max 13
_diffrn_reflns_limit_h_min -13
_diffrn_reflns_limit_k_max 14
_diffrn_reflns_limit_k_min -14
_diffrn_reflns_limit_l_max 17
_diffrn_reflns_limit_l_min -17
_diffrn_reflns_number 39204
_diffrn_reflns_point_group_measured_fraction_full 0.999
_diffrn_reflns_point_group_measured_fraction_max 0.999
_diffrn_reflns_theta_full 67.679
_diffrn_reflns_theta_max 68.380
_diffrn_reflns_theta_min 4.149
_diffrn_source_current 1.1
_diffrn_source_power 0.05500000000000001
_diffrn_source_voltage 50.0
_diffrn_standards_number 0
_exptl_absorpt_coefficient_mu 1.726
_exptl_absorpt_correction_T_max 0.7531
_exptl_absorpt_correction_T_min 0.6576
_exptl_absorpt_correction_type multi-scan
_exptl_absorpt_process_details
;
SADABS-2016/2 (Bruker,2016/2) was used for absorption correction.
wR2(int) was 0.1175 before and 0.0522 after correction.
The Ratio of minimum to maximum transmission is 0.8732.
The \l/2 correction factor is Not present.
;
_exptl_crystal_density_diffrn 1.388
_exptl_crystal_description block
_exptl_crystal_F_000 840
_exptl_crystal_size_max 0.13
_exptl_crystal_size_mid 0.11
_exptl_crystal_size_min 0.1
_refine_diff_density_max 0.150
_refine_diff_density_min -0.393
_refine_diff_density_rms 0.042
_refine_ls_extinction_method none
_refine_ls_goodness_of_fit_ref 1.068
_refine_ls_hydrogen_treatment constr
_refine_ls_matrix_type full
_refine_ls_number_parameters 263
_refine_ls_number_reflns 3528
_refine_ls_number_restraints 0
_refine_ls_restrained_S_all 1.068
_refine_ls_R_factor_all 0.0360
_refine_ls_R_factor_gt 0.0327
_refine_ls_shift/su_max 0.000
_refine_ls_shift/su_mean 0.000
_refine_ls_structure_factor_coef Fsqd
_refine_ls_weighting_details 'w=1/[\s^2^(Fo^2^)+(0.0446P)^2^+0.5014P] where P=(Fo^2^+2Fc^2^)/3'
_refine_ls_weighting_scheme calc
_refine_ls_wR_factor_gt 0.0868
_refine_ls_wR_factor_ref 0.0880
_reflns_Friedel_coverage 0.000
_reflns_number_gt 3286
_reflns_number_total 3528
_reflns_threshold_expression 'I > 2\s(I)'
_cod_data_source_file d5sc00594a2.cif
_cod_data_source_block cu_240405lmf_l_0m
_cod_depositor_comments 'Adding full bibliography for 1573995--1573998.cif.'
_cod_database_code 1573995
_shelx_shelxl_version_number 2018/3
_shelx_space_group_comment
;
The symmetry employed for this shelxl refinement is uniquely defined
by the following loop, which should always be used as a source of
symmetry information in preference to the above space-group names.
They are only intended as comments.
;
_shelx_estimated_absorpt_t_max 0.846
_shelx_estimated_absorpt_t_min 0.807
_olex2_refinement_description
;
1. Fixed Uiso
 At 1.2 times of:
  All C(H) groups
 At 1.5 times of:
  All C(H,H,H) groups
2.a Aromatic/amide H refined with riding coordinates:
 C2(H2), C3(H3), C4(H4), C5(H5), C6(H6), C8(H8), C11(H11), C12(H12), C13(H13),
 C14(H14), C15(H15), C17(H17), C18(H18), C19(H19), C20(H20)
2.b Idealised Me refined as rotating group:
 C23(H23A,H23B,H23C)
;
_olex2_submission_special_instructions 'No special instructions were received'

loop_
_space_group_symop_operation_xyz
'x, y, z'
'-x, y+1/2, -z+1/2'
'-x, -y, -z'
'x, -y-1/2, z-1/2'

loop_
_atom_site_label
_atom_site_type_symbol
_atom_site_fract_x
_atom_site_fract_y
_atom_site_fract_z
_atom_site_U_iso_or_equiv
_atom_site_adp_type
_atom_site_occupancy
_atom_site_site_symmetry_order
_atom_site_calc_flag
_atom_site_refinement_flags_posn
_atom_site_refinement_flags_adp
_atom_site_refinement_flags_occupancy
_atom_site_disorder_assembly
_atom_site_disorder_group
S1 S 0.05560(3) 0.45904(3) 0.23113(2) 0.04014(12) Uani 1 1 d . . . . .
O1 O -0.06011(9) 0.50926(9) 0.18132(8) 0.0529(3) Uani 1 1 d . . . . .
O2 O 0.05850(10) 0.40274(9) 0.31649(7) 0.0491(3) Uani 1 1 d . . . . .
O3 O 0.68572(11) 0.48401(10) 0.44914(10) 0.0644(3) Uani 1 1 d . . . . .
N1 N 0.29041(10) 0.55274(9) 0.29739(8) 0.0367(3) Uani 1 1 d . . . . .
N2 N 0.33628(10) 0.44756(9) 0.31932(8) 0.0388(3) Uani 1 1 d . . . . .
C1 C 0.10525(12) 0.36716(12) 0.15588(10) 0.0388(3) Uani 1 1 d . . . . .
C2 C 0.11698(13) 0.40471(13) 0.07014(11) 0.0470(3) Uani 1 1 d . . . . .
H2 H 0.102866 0.479099 0.053776 0.056 Uiso 1 1 calc R U . . .
C3 C 0.14971(15) 0.33117(15) 0.00913(11) 0.0538(4) Uani 1 1 d . . . . .
H3 H 0.157292 0.355626 -0.049247 0.065 Uiso 1 1 calc R U . . .
C4 C 0.17132(14) 0.22189(14) 0.03356(11) 0.0523(4) Uani 1 1 d . . . . .
H4 H 0.193375 0.172309 -0.008225 0.063 Uiso 1 1 calc R U . . .
C5 C 0.16055(14) 0.18563(13) 0.11913(11) 0.0484(4) Uani 1 1 d . . . . .
H5 H 0.175727 0.111372 0.135584 0.058 Uiso 1 1 calc R U . . .
C6 C 0.12751(12) 0.25789(12) 0.18104(11) 0.0420(3) Uani 1 1 d . . . . .
H6 H 0.120263 0.233131 0.239419 0.050 Uiso 1 1 calc R U . . .
C7 C 0.16521(12) 0.56609(11) 0.25033(10) 0.0382(3) Uani 1 1 d . . . . .
C8 C 0.14067(12) 0.67372(11) 0.22835(10) 0.0396(3) Uani 1 1 d . . . . .
H8 H 0.062821 0.704009 0.197408 0.048 Uiso 1 1 calc R U . . .
C9 C 0.25582(12) 0.73171(11) 0.26131(9) 0.0367(3) Uani 1 1 d . . . . .
C10 C 0.34980(12) 0.65494(11) 0.30282(9) 0.0347(3) Uani 1 1 d . . . . .
C11 C 0.47569(13) 0.68581(12) 0.33461(10) 0.0415(3) Uani 1 1 d . . . . .
H11 H 0.538337 0.634303 0.360587 0.050 Uiso 1 1 calc R U . . .
C12 C 0.50388(14) 0.79517(12) 0.32615(11) 0.0465(3) Uani 1 1 d . . . . .
H12 H 0.587825 0.818264 0.346437 0.056 Uiso 1 1 calc R U . . .
C13 C 0.41155(15) 0.87265(12) 0.28839(11) 0.0465(3) Uani 1 1 d . . . . .
H13 H 0.434415 0.946660 0.284908 0.056 Uiso 1 1 calc R U . . .
C14 C 0.28792(14) 0.84266(12) 0.25625(10) 0.0427(3) Uani 1 1 d . . . . .
H14 H 0.226167 0.895359 0.231393 0.051 Uiso 1 1 calc R U . . .
C15 C 0.43612(12) 0.43669(11) 0.38301(9) 0.0373(3) Uani 1 1 d . . . . .
H15 H 0.478230 0.498344 0.414117 0.045 Uiso 1 1 calc R U . . .
C16 C 0.48478(12) 0.32478(11) 0.40722(9) 0.0361(3) Uani 1 1 d . . . . .
C17 C 0.39838(14) 0.23865(12) 0.38894(10) 0.0432(3) Uani 1 1 d . . . . .
H17 H 0.312813 0.254436 0.364611 0.052 Uiso 1 1 calc R U . . .
C18 C 0.43583(17) 0.13097(13) 0.40580(12) 0.0524(4) Uani 1 1 d . . . . .
H18 H 0.376270 0.074028 0.392814 0.063 Uiso 1 1 calc R U . . .
C19 C 0.56105(17) 0.10713(13) 0.44181(12) 0.0567(4) Uani 1 1 d . . . . .
H19 H 0.587211 0.033647 0.452084 0.068 Uiso 1 1 calc R U . . .
C20 C 0.64798(15) 0.19081(13) 0.46279(11) 0.0500(4) Uani 1 1 d . . . . .
H20 H 0.732760 0.173482 0.488826 0.060 Uiso 1 1 calc R U . . .
C21 C 0.61298(13) 0.30088(12) 0.44625(9) 0.0390(3) Uani 1 1 d . . . . .
C22 C 0.71127(13) 0.38834(13) 0.46694(10) 0.0441(3) Uani 1 1 d . . . . .
C23 C 0.84519(16) 0.35786(18) 0.51012(14) 0.0678(5) Uani 1 1 d . . . . .
H23A H 0.877791 0.315448 0.466077 0.102 Uiso 1 1 calc R U . . .
H23B H 0.849639 0.314313 0.565556 0.102 Uiso 1 1 calc R U . . .
H23C H 0.894792 0.424106 0.526685 0.102 Uiso 1 1 calc R U . . .

loop_
_atom_site_aniso_label
_atom_site_aniso_U_11
_atom_site_aniso_U_22
_atom_site_aniso_U_33
_atom_site_aniso_U_23
_atom_site_aniso_U_13
_atom_site_aniso_U_12
S1 0.02795(18) 0.0421(2) 0.0501(2) 0.00547(14) 0.00927(14) -0.00052(12)
O1 0.0269(5) 0.0571(7) 0.0720(7) 0.0082(5) 0.0075(5) 0.0040(4)
O2 0.0482(6) 0.0514(6) 0.0510(6) 0.0068(5) 0.0185(5) -0.0046(5)
O3 0.0408(6) 0.0461(7) 0.1007(10) 0.0008(6) 0.0073(6) -0.0014(5)
N1 0.0290(5) 0.0318(6) 0.0475(6) 0.0032(5) 0.0064(5) 0.0032(4)
N2 0.0334(6) 0.0320(6) 0.0491(7) 0.0033(5) 0.0067(5) 0.0033(4)
C1 0.0261(6) 0.0431(7) 0.0443(7) 0.0026(6) 0.0034(5) -0.0033(5)
C2 0.0390(7) 0.0505(9) 0.0487(8) 0.0104(7) 0.0055(6) 0.0033(6)
C3 0.0461(8) 0.0713(11) 0.0427(8) 0.0066(7) 0.0085(6) 0.0043(8)
C4 0.0399(8) 0.0614(10) 0.0527(9) -0.0072(8) 0.0065(6) 0.0005(7)
C5 0.0374(7) 0.0443(8) 0.0603(9) -0.0007(7) 0.0064(6) -0.0025(6)
C6 0.0327(7) 0.0430(8) 0.0483(8) 0.0045(6) 0.0064(6) -0.0047(5)
C7 0.0280(6) 0.0390(7) 0.0467(7) 0.0026(6) 0.0079(5) 0.0022(5)
C8 0.0320(6) 0.0405(7) 0.0475(8) 0.0055(6) 0.0122(5) 0.0082(5)
C9 0.0369(7) 0.0360(7) 0.0408(7) 0.0014(5) 0.0162(5) 0.0055(5)
C10 0.0339(6) 0.0333(7) 0.0387(7) -0.0006(5) 0.0127(5) 0.0021(5)
C11 0.0353(7) 0.0400(7) 0.0489(8) -0.0006(6) 0.0099(6) -0.0001(6)
C12 0.0417(8) 0.0454(8) 0.0539(9) -0.0048(7) 0.0151(6) -0.0074(6)
C13 0.0552(9) 0.0342(7) 0.0553(9) -0.0037(6) 0.0237(7) -0.0039(6)
C14 0.0485(8) 0.0352(7) 0.0497(8) 0.0025(6) 0.0224(6) 0.0070(6)
C15 0.0338(6) 0.0350(7) 0.0419(7) 0.0015(5) 0.0073(5) 0.0012(5)
C16 0.0372(7) 0.0366(7) 0.0348(6) 0.0039(5) 0.0096(5) 0.0038(5)
C17 0.0443(7) 0.0411(7) 0.0442(8) 0.0056(6) 0.0108(6) -0.0012(6)
C18 0.0632(10) 0.0397(8) 0.0571(9) 0.0069(7) 0.0200(8) -0.0033(7)
C19 0.0695(11) 0.0383(8) 0.0669(10) 0.0139(7) 0.0254(8) 0.0113(7)
C20 0.0495(8) 0.0490(9) 0.0529(9) 0.0136(7) 0.0154(7) 0.0160(7)
C21 0.0387(7) 0.0419(7) 0.0372(7) 0.0055(6) 0.0107(5) 0.0079(6)
C22 0.0355(7) 0.0532(9) 0.0429(7) 0.0000(6) 0.0084(6) 0.0059(6)
C23 0.0385(9) 0.0786(13) 0.0784(12) 0.0045(10) 0.0001(8) 0.0071(8)

loop_
_atom_type_symbol
_atom_type_description
_atom_type_scat_dispersion_real
_atom_type_scat_dispersion_imag
_atom_type_scat_source
C C 0.0181 0.0091 'International Tables Vol C Tables 4.2.6.8 and 6.1.1.4'
H H 0.0000 0.0000 'International Tables Vol C Tables 4.2.6.8 and 6.1.1.4'
N N 0.0311 0.0180 'International Tables Vol C Tables 4.2.6.8 and 6.1.1.4'
O O 0.0492 0.0322 'International Tables Vol C Tables 4.2.6.8 and 6.1.1.4'
S S 0.3331 0.5567 'International Tables Vol C Tables 4.2.6.8 and 6.1.1.4'

loop_
_geom_angle_atom_site_label_1
_geom_angle_atom_site_label_2
_geom_angle_atom_site_label_3
_geom_angle
_geom_angle_site_symmetry_1
_geom_angle_site_symmetry_3
_geom_angle_publ_flag
O1 S1 C1 108.58(7) . . ?
O1 S1 C7 104.64(6) . . ?
O2 S1 O1 118.55(7) . . ?
O2 S1 C1 108.42(7) . . ?
O2 S1 C7 110.48(7) . . ?
C7 S1 C1 105.37(6) . . ?
N2 N1 C7 118.92(11) . . ?
N2 N1 C10 132.17(11) . . ?
C7 N1 C10 108.38(11) . . ?
C15 N2 N1 118.04(12) . . ?
C2 C1 S1 119.19(11) . . ?
C6 C1 S1 119.97(11) . . ?
C6 C1 C2 120.79(14) . . ?
C1 C2 H2 120.4 . . ?
C3 C2 C1 119.13(15) . . ?
C3 C2 H2 120.4 . . ?
C2 C3 H3 119.8 . . ?
C4 C3 C2 120.37(15) . . ?
C4 C3 H3 119.8 . . ?
C3 C4 H4 120.0 . . ?
C5 C4 C3 120.05(16) . . ?
C5 C4 H4 120.0 . . ?
C4 C5 H5 119.8 . . ?
C4 C5 C6 120.44(15) . . ?
C6 C5 H5 119.8 . . ?
C1 C6 H6 120.4 . . ?
C5 C6 C1 119.20(14) . . ?
C5 C6 H6 120.4 . . ?
N1 C7 S1 123.44(10) . . ?
C8 C7 S1 126.19(10) . . ?
C8 C7 N1 110.21(12) . . ?
C7 C8 H8 126.6 . . ?
C7 C8 C9 106.75(12) . . ?
C9 C8 H8 126.6 . . ?
C10 C9 C8 108.21(12) . . ?
C14 C9 C8 132.24(13) . . ?
C14 C9 C10 119.50(13) . . ?
N1 C10 C9 106.39(11) . . ?
N1 C10 C11 131.90(12) . . ?
C11 C10 C9 121.58(13) . . ?
C10 C11 H11 121.5 . . ?
C12 C11 C10 117.06(13) . . ?
C12 C11 H11 121.5 . . ?
C11 C12 H12 119.0 . . ?
C11 C12 C13 122.02(14) . . ?
C13 C12 H12 119.0 . . ?
C12 C13 H13 119.4 . . ?
C14 C13 C12 121.19(14) . . ?
C14 C13 H13 119.4 . . ?
C9 C14 H14 120.7 . . ?
C13 C14 C9 118.56(13) . . ?
C13 C14 H14 120.7 . . ?
N2 C15 H15 120.9 . . ?
N2 C15 C16 118.26(12) . . ?
C16 C15 H15 120.9 . . ?
C17 C16 C15 117.27(12) . . ?
C17 C16 C21 119.10(13) . . ?
C21 C16 C15 123.63(12) . . ?
C16 C17 H17 119.3 . . ?
C18 C17 C16 121.39(14) . . ?
C18 C17 H17 119.3 . . ?
C17 C18 H18 120.2 . . ?
C17 C18 C19 119.69(15) . . ?
C19 C18 H18 120.2 . . ?
C18 C19 H19 119.9 . . ?
C18 C19 C20 120.13(15) . . ?
C20 C19 H19 119.9 . . ?
C19 C20 H20 119.2 . . ?
C19 C20 C21 121.53(15) . . ?
C21 C20 H20 119.2 . . ?
C16 C21 C22 122.30(12) . . ?
C20 C21 C16 118.13(14) . . ?
C20 C21 C22 119.54(13) . . ?
O3 C22 C21 121.57(13) . . ?
O3 C22 C23 118.73(15) . . ?
C21 C22 C23 119.69(14) . . ?
C22 C23 H23A 109.5 . . ?
C22 C23 H23B 109.5 . . ?
C22 C23 H23C 109.5 . . ?
H23A C23 H23B 109.5 . . ?
H23A C23 H23C 109.5 . . ?
H23B C23 H23C 109.5 . . ?

loop_
_geom_bond_atom_site_label_1
_geom_bond_atom_site_label_2
_geom_bond_distance
_geom_bond_site_symmetry_2
_geom_bond_publ_flag
S1 O1 1.4387(10) . ?
S1 O2 1.4345(11) . ?
S1 C1 1.7618(15) . ?
S1 C7 1.7495(14) . ?
O3 C22 1.2110(19) . ?
N1 N2 1.3844(15) . ?
N1 C7 1.3895(16) . ?
N1 C10 1.3977(17) . ?
N2 C15 1.2642(18) . ?
C1 C2 1.389(2) . ?
C1 C6 1.386(2) . ?
C2 H2 0.9400 . ?
C2 C3 1.384(2) . ?
C3 H3 0.9400 . ?
C3 C4 1.383(2) . ?
C4 H4 0.9400 . ?
C4 C5 1.378(2) . ?
C5 H5 0.9400 . ?
C5 C6 1.385(2) . ?
C6 H6 0.9400 . ?
C7 C8 1.3603(19) . ?
C8 H8 0.9400 . ?
C8 C9 1.4256(19) . ?
C9 C10 1.4151(18) . ?
C9 C14 1.402(2) . ?
C10 C11 1.3984(19) . ?
C11 H11 0.9400 . ?
C11 C12 1.379(2) . ?
C12 H12 0.9400 . ?
C12 C13 1.396(2) . ?
C13 H13 0.9400 . ?
C13 C14 1.373(2) . ?
C14 H14 0.9400 . ?
C15 H15 0.9400 . ?
C15 C16 1.4744(18) . ?
C16 C17 1.395(2) . ?
C16 C21 1.4146(18) . ?
C17 H17 0.9400 . ?
C17 C18 1.378(2) . ?
C18 H18 0.9400 . ?
C18 C19 1.378(2) . ?
C19 H19 0.9400 . ?
C19 C20 1.378(2) . ?
C20 H20 0.9400 . ?
C20 C21 1.398(2) . ?
C21 C22 1.494(2) . ?
C22 C23 1.499(2) . ?
C23 H23A 0.9700 . ?
C23 H23B 0.9700 . ?
C23 H23C 0.9700 . ?

loop_
_geom_torsion_atom_site_label_1
_geom_torsion_atom_site_label_2
_geom_torsion_atom_site_label_3
_geom_torsion_atom_site_label_4
_geom_torsion
_geom_torsion_site_symmetry_1
_geom_torsion_site_symmetry_2
_geom_torsion_site_symmetry_3
_geom_torsion_site_symmetry_4
_geom_torsion_publ_flag
S1 C1 C2 C3 -176.70(11) . . . . ?
S1 C1 C6 C5 176.87(10) . . . . ?
S1 C7 C8 C9 176.68(11) . . . . ?
O1 S1 C1 C2 53.45(12) . . . . ?
O1 S1 C1 C6 -124.12(11) . . . . ?
O1 S1 C7 N1 179.59(12) . . . . ?
O1 S1 C7 C8 4.54(15) . . . . ?
O2 S1 C1 C2 -176.50(10) . . . . ?
O2 S1 C1 C6 5.93(13) . . . . ?
O2 S1 C7 N1 50.92(14) . . . . ?
O2 S1 C7 C8 -124.14(13) . . . . ?
N1 N2 C15 C16 179.47(11) . . . . ?
N1 C7 C8 C9 1.07(16) . . . . ?
N1 C10 C11 C12 177.01(14) . . . . ?
N2 N1 C7 S1 9.31(18) . . . . ?
N2 N1 C7 C8 -174.94(12) . . . . ?
N2 N1 C10 C9 173.84(13) . . . . ?
N2 N1 C10 C11 -1.9(3) . . . . ?
N2 C15 C16 C17 -25.62(19) . . . . ?
N2 C15 C16 C21 153.49(13) . . . . ?
C1 S1 C7 N1 -65.99(13) . . . . ?
C1 S1 C7 C8 118.95(14) . . . . ?
C1 C2 C3 C4 -0.5(2) . . . . ?
C2 C1 C6 C5 -0.7(2) . . . . ?
C2 C3 C4 C5 -0.1(2) . . . . ?
C3 C4 C5 C6 0.3(2) . . . . ?
C4 C5 C6 C1 0.1(2) . . . . ?
C6 C1 C2 C3 0.9(2) . . . . ?
C7 S1 C1 C2 -58.20(12) . . . . ?
C7 S1 C1 C6 124.23(11) . . . . ?
C7 N1 N2 C15 -160.33(13) . . . . ?
C7 N1 C10 C9 2.52(15) . . . . ?
C7 N1 C10 C11 -173.23(14) . . . . ?
C7 C8 C9 C10 0.52(15) . . . . ?
C7 C8 C9 C14 178.07(15) . . . . ?
C8 C9 C10 N1 -1.88(15) . . . . ?
C8 C9 C10 C11 174.41(12) . . . . ?
C8 C9 C14 C13 -174.53(14) . . . . ?
C9 C10 C11 C12 1.8(2) . . . . ?
C10 N1 N2 C15 29.1(2) . . . . ?
C10 N1 C7 S1 -178.04(10) . . . . ?
C10 N1 C7 C8 -2.29(16) . . . . ?
C10 C9 C14 C13 2.8(2) . . . . ?
C10 C11 C12 C13 0.5(2) . . . . ?
C11 C12 C13 C14 -1.2(2) . . . . ?
C12 C13 C14 C9 -0.5(2) . . . . ?
C14 C9 C10 N1 -179.79(12) . . . . ?
C14 C9 C10 C11 -3.5(2) . . . . ?
C15 C16 C17 C18 177.41(14) . . . . ?
C15 C16 C21 C20 -177.57(13) . . . . ?
C15 C16 C21 C22 0.3(2) . . . . ?
C16 C17 C18 C19 0.2(2) . . . . ?
C16 C21 C22 O3 -1.7(2) . . . . ?
C16 C21 C22 C23 178.75(14) . . . . ?
C17 C16 C21 C20 1.5(2) . . . . ?
C17 C16 C21 C22 179.38(13) . . . . ?
C17 C18 C19 C20 1.5(3) . . . . ?
C18 C19 C20 C21 -1.6(3) . . . . ?
C19 C20 C21 C16 0.1(2) . . . . ?
C19 C20 C21 C22 -177.78(15) . . . . ?
C20 C21 C22 O3 176.14(15) . . . . ?
C20 C21 C22 C23 -3.4(2) . . . . ?
C21 C16 C17 C18 -1.7(2) . . . . ?
